data_4340695
loop_
_publ_author_name
'Blacquiere, Johanna M.'
'Pegis, Michael L.'
'Raugei, Simone'
'Kaminsky, Werner'
'Forget, Am\'elie'
'Cook, Sarah A.'
'Taguchi, Taketo'
'Mayer, James M.'

_publ_section_title
;
 Synthesis and reactivity of tripodal complexes containing pendant bases.
;
_journal_issue 17
_journal_name_full 'Inorganic chemistry'
_journal_page_first 9242
_journal_page_last 9253
_journal_paper_doi 10.1021/ic5013389
_journal_volume 53
_journal_year 2014
_chemical_formula_moiety 'C27 H51 Co K N4 O9'
_chemical_formula_sum 'C27 H51 Co K N4 O9'
_chemical_formula_weight 673.75
_chemical_name_common jb3_4
_chemical_name_systematic
;
 jb3_4
;
_space_group_IT_number 62
_symmetry_cell_setting orthorhombic
_symmetry_Int_Tables_number 62
_symmetry_space_group_name_Hall '-P 2ac 2n'
_symmetry_space_group_name_H-M 'P n m a'
_atom_sites_solution_hydrogens geom
_atom_sites_solution_primary direct
_atom_sites_solution_secondary difmap
_audit_conform_dict_location ftp://ftp.iucr.org/pub/cif_core.dic
_audit_conform_dict_name cif_core.dic
_audit_conform_dict_version 2.4
_audit_creation_date 2011-12-02T15:19:44-00:00
_audit_creation_method 'WinGX routine CIF_UPDATE'
_cell_angle_alpha 90
_cell_angle_beta 90
_cell_angle_gamma 90
_cell_formula_units_Z 4
_cell_length_a 8.9332(5)
_cell_length_b 21.4229(12)
_cell_length_c 16.8751(9)
_cell_measurement_reflns_used 345
_cell_measurement_temperature 100(2)
_cell_measurement_theta_max 20
_cell_measurement_theta_min 3
_cell_volume 3229.5(3)
_computing_cell_refinement 'SAINT (Bruker, 2007)'
_computing_data_collection 'APEX2 (Bruker, 2007)'
_computing_data_reduction 'SAINT (Bruker, 2007)'
_computing_molecular_graphics 'ORTEP-3 for Windows (Farrugia, 1997)'
_computing_publication_material 'SHELXL-97 (Sheldrick, 1997)'
_computing_structure_refinement 'SHELXL-97 (Sheldrick, 2008)'
_computing_structure_solution 'SHELXS97 (Sheldrick, 1997)'
_diffrn_ambient_temperature 100(2)
_diffrn_measured_fraction_theta_full 1
_diffrn_measured_fraction_theta_max 0.999
_diffrn_measurement_device_type 'Bruker APEXII CCD area-detector'
_diffrn_measurement_method '\f and \w scans'
_diffrn_radiation_monochromator graphite
_diffrn_radiation_type MoK\a
_diffrn_radiation_wavelength 0.71073
_diffrn_reflns_av_R_equivalents 0.0622
_diffrn_reflns_av_unetI/netI 0.0235
_diffrn_reflns_limit_h_max 12
_diffrn_reflns_limit_h_min -12
_diffrn_reflns_limit_k_max 28
_diffrn_reflns_limit_k_min -28
_diffrn_reflns_limit_l_max 22
_diffrn_reflns_limit_l_min -22
_diffrn_reflns_number 110450
_diffrn_reflns_theta_full 25
_diffrn_reflns_theta_max 28.69
_diffrn_reflns_theta_min 1.54
_diffrn_source 'fine-focus sealed tube'
_exptl_absorpt_coefficient_mu 0.715
_exptl_absorpt_correction_T_max 0.9516
_exptl_absorpt_correction_T_min 0.7391
_exptl_absorpt_correction_type multi-scan
_exptl_absorpt_process_details '(SADABS; Bruker, 2007)'
_exptl_crystal_colour colorless
_exptl_crystal_density_diffrn 1.386
_exptl_crystal_density_method 'not measured'
_exptl_crystal_description prism
_exptl_crystal_F_000 1436
_exptl_crystal_size_max 0.45
_exptl_crystal_size_mid 0.14
_exptl_crystal_size_min 0.07
_refine_diff_density_max 0.328
_refine_diff_density_min -0.6
_refine_diff_density_rms 0.058
_refine_ls_extinction_method none
_refine_ls_goodness_of_fit_ref 1.065
_refine_ls_hydrogen_treatment constr
_refine_ls_matrix_type full
_refine_ls_number_parameters 221
_refine_ls_number_reflns 4266
_refine_ls_number_restraints 18
_refine_ls_restrained_S_all 1.071
_refine_ls_R_factor_all 0.0471
_refine_ls_R_factor_gt 0.0324
_refine_ls_shift/su_max 0.001
_refine_ls_shift/su_mean 0
_refine_ls_structure_factor_coef Fsqd
_refine_ls_weighting_details 'calc w=1/[\s^2^(Fo^2^)+(0.0281P)^2^+2.3773P] where P=(Fo^2^+2Fc^2^)/3'
_refine_ls_weighting_scheme calc
_refine_ls_wR_factor_gt 0.071
_refine_ls_wR_factor_ref 0.0782
_reflns_number_gt 3469
_reflns_number_total 4266
_reflns_threshold_expression >2\s(I)
_cod_data_source_file ic5013389_si_001.cif
_cod_data_source_block jb3_4
_cod_depositor_comments 'Adding full bibliography for 4340692--4340695.cif.'
_cod_database_code 4340695

loop_
_symmetry_equiv_pos_as_xyz
'x, y, z'
'x+1/2, -y+1/2, -z+1/2'
'-x, y+1/2, -z'
'-x+1/2, -y, z+1/2'
'-x, -y, -z'
'-x-1/2, y-1/2, z-1/2'
'x, -y-1/2, z'
'x-1/2, y, -z-1/2'

loop_
_atom_site_label
_atom_site_type_symbol
_atom_site_fract_x
_atom_site_fract_y
_atom_site_fract_z
_atom_site_U_iso_or_equiv
_atom_site_adp_type
_atom_site_occupancy
_atom_site_symmetry_multiplicity
_atom_site_calc_flag
_atom_site_refinement_flags
_atom_site_disorder_assembly
_atom_site_disorder_group
C1 C 0.8249(3) 0.70594(15) 0.12706(18) 0.0197(6) Uiso 0.5 1 d P . .
H1A H 0.9146 0.7288 0.1085 0.024 Uiso 0.5 1 calc PR . .
H1B H 0.8462 0.6901 0.181 0.024 Uiso 0.5 1 calc PR . .
C1B C 0.7393(4) 0.68586(15) 0.14725(18) 0.0200(6) Uiso 0.5 1 d P . 1
H1B1 H 0.6534 0.6634 0.1678 0.024 Uiso 0.5 1 d PR . 1
H1B2 H 0.8165 0.6855 0.1877 0.024 Uiso 0.5 1 d PR . 1
C2 C 0.7977(2) 0.65288(8) 0.07419(9) 0.0262(4) Uani 1 1 d . . .
H2C H 0.9035 0.6619 0.0679 0.031 Uiso 0.5 1 d PR . 1
H2D H 0.7869 0.6082 0.0814 0.031 Uiso 0.5 1 d PR . 1
H2A H 0.893 0.6346 0.0594 0.031 Uiso 0.5 1 d PR . .
H2B H 0.7403 0.6213 0.102 0.031 Uiso 0.5 1 d PR . .
C3 C 0.7383(2) 0.63460(8) -0.05977(10) 0.0248(4) Uani 1 1 d . . .
C4 C 0.6675(2) 0.65528(9) -0.13686(10) 0.0301(4) Uani 1 1 d . . .
H4A H 0.595 0.6232 -0.1546 0.036 Uiso 1 1 calc R . .
H4B H 0.6119 0.6947 -0.128 0.036 Uiso 1 1 calc R . .
C5 C 0.7818(3) 0.66516(14) -0.20007(12) 0.0558(7) Uani 1 1 d . . .
H5A H 0.851 0.6983 -0.1838 0.084 Uiso 1 1 calc R . .
H5B H 0.7319 0.6773 -0.2494 0.084 Uiso 1 1 calc R . .
H5C H 0.8378 0.6264 -0.2085 0.084 Uiso 1 1 calc R . .
C6 C 0.5759(3) 0.72590(16) 0.18321(18) 0.0213(7) Uani 0.5 1 d P . .
H6A H 0.5944 0.7391 0.2373 0.026 Uiso 0.5 1 d PR . .
H6B H 0.5759 0.6806 0.182 0.026 Uiso 0.5 1 d PR . .
C7 C 0.4255(3) 0.75 0.15640(13) 0.0230(5) Uani 1 2 d S . .
H7A H 0.3471 0.7239 0.1785 0.028 Uiso 0.5 1 d PR . .
H7B H 0.4112 0.7921 0.1761 0.028 Uiso 0.5 1 d PR . .
C8 C 0.2733(3) 0.75 0.04251(13) 0.0203(5) Uani 1 2 d S . .
C9 C 0.2596(3) 0.75 -0.04731(14) 0.0270(5) Uani 1 2 d S . .
H9A H 0.2907 0.7914 -0.0677 0.032 Uiso 0.5 1 calc PR A .
H9B H 0.3292 0.7185 -0.0693 0.032 Uiso 0.5 1 calc PR . .
C10 C 0.1031(4) 0.73600(18) -0.0766(2) 0.0322(11) Uani 0.5 1 d PU A -2
H10A H 0.0331 0.7667 -0.0546 0.048 Uiso 0.5 1 calc PR A -2
H10B H 0.0737 0.694 -0.0595 0.048 Uiso 0.5 1 calc PR A -2
H10C H 0.101 0.7382 -0.1346 0.048 Uiso 0.5 1 calc PR A -2
C11 C 1.2808(2) 0.56180(10) -0.12796(11) 0.0376(5) Uani 1 1 d . . .
H11A H 1.2221 0.6007 -0.1336 0.045 Uiso 1 1 calc R . .
H11B H 1.3585 0.5612 -0.1698 0.045 Uiso 1 1 calc R . .
C12 C 0.8979(2) 0.48866(9) 0.20827(10) 0.0273(4) Uani 1 1 d . . .
H12A H 0.9611 0.4507 0.2096 0.033 Uiso 1 1 calc R . .
H12B H 0.829 0.4874 0.2542 0.033 Uiso 1 1 calc R . .
C13 C 0.9944(2) 0.54596(8) 0.21240(9) 0.0266(4) Uani 1 1 d . . .
H13A H 0.9321 0.5839 0.2063 0.032 Uiso 1 1 calc R . .
H13B H 1.0457 0.548 0.2643 0.032 Uiso 1 1 calc R . .
C14 C 1.19387(19) 0.59610(8) 0.14556(10) 0.0260(4) Uani 1 1 d . . .
H14A H 1.239 0.6053 0.1979 0.031 Uiso 1 1 calc R . .
H14B H 1.1346 0.6328 0.1286 0.031 Uiso 1 1 calc R . .
C15 C 1.31379(19) 0.58233(9) 0.08612(10) 0.0281(4) Uani 1 1 d . . .
H15A H 1.3896 0.616 0.0865 0.034 Uiso 1 1 calc R . .
H15B H 1.3642 0.5426 0.0996 0.034 Uiso 1 1 calc R . .
C16 C 1.3534(2) 0.55992(11) -0.04790(11) 0.0381(5) Uani 1 1 d . . .
H16A H 1.3899 0.5172 -0.0366 0.046 Uiso 1 1 calc R . .
H16B H 1.4401 0.5887 -0.0467 0.046 Uiso 1 1 calc R . .
N1 N 0.6965(2) 0.75 0.13106(10) 0.0159(4) Uani 1 2 d S . .
N2 N 0.71753(15) 0.67147(6) 0.00244(7) 0.0195(3) Uani 1 1 d . . .
N3 N 0.4138(2) 0.75 0.06985(11) 0.0204(4) Uani 1 2 d S . .
O2 O 0.15990(19) 0.75 0.08453(10) 0.0318(4) Uani 1 2 d S . .
O3 O 0.81463(13) 0.49058(6) 0.13650(7) 0.0255(3) Uani 1 1 d . . .
O4 O 1.10075(14) 0.54254(5) 0.15069(7) 0.0255(3) Uani 1 1 d . . .
O5 O 1.24735(13) 0.57791(6) 0.00985(7) 0.0248(3) Uani 1 1 d . . .
K1 K 1 0.5 0 0.01913(11) Uani 1 2 d S . .
Co1 Co 0.60856(3) 0.75 0.016446(16) 0.01457(8) Uani 1 2 d S . .
O1A O 0.8364(5) 0.5915(2) -0.0627(3) 0.0309(10) Uani 0.5 1 d PU . .
O1B O 0.7897(5) 0.5810(2) -0.0573(3) 0.0267(9) Uani 0.5 1 d PU . .

loop_
_atom_site_aniso_label
_atom_site_aniso_U_11
_atom_site_aniso_U_22
_atom_site_aniso_U_33
_atom_site_aniso_U_23
_atom_site_aniso_U_13
_atom_site_aniso_U_12
C2 0.0350(9) 0.0258(9) 0.0177(8) -0.0014(7) -0.0045(7) 0.0106(7)
C3 0.0305(9) 0.0232(8) 0.0207(8) -0.0047(7) -0.0028(7) 0.0040(7)
C4 0.0358(10) 0.0345(10) 0.0200(8) -0.0110(7) -0.0075(7) 0.0079(8)
C5 0.0569(14) 0.0856(19) 0.0251(10) 0.0068(11) -0.0056(10) -0.0165(14)
C6 0.0216(15) 0.0287(16) 0.0136(14) 0.0040(11) 0.0010(12) -0.0008(12)
C7 0.0213(11) 0.0355(13) 0.0122(10) 0 0.0033(8) 0
C8 0.0181(11) 0.0234(11) 0.0195(11) 0 -0.0006(9) 0
C9 0.0211(12) 0.0399(14) 0.0201(11) 0 -0.0023(9) 0
C10 0.0250(13) 0.045(3) 0.0265(14) -0.0022(13) -0.0032(12) -0.0003(14)
C11 0.0406(11) 0.0483(12) 0.0237(9) -0.0047(8) 0.0079(8) -0.0175(10)
C12 0.0354(10) 0.0290(9) 0.0175(8) 0.0015(6) -0.0019(7) 0.0009(8)
C13 0.0350(9) 0.0281(9) 0.0165(7) -0.0029(6) -0.0007(7) 0.0018(8)
C14 0.0278(9) 0.0268(9) 0.0234(8) -0.0071(7) -0.0058(7) -0.0014(7)
C15 0.0250(9) 0.0351(10) 0.0243(9) -0.0055(7) -0.0056(7) -0.0028(7)
C16 0.0261(9) 0.0601(14) 0.0281(9) -0.0109(9) 0.0050(8) -0.0105(9)
N1 0.0160(9) 0.0184(9) 0.0132(8) 0 -0.0004(7) 0
N2 0.0217(6) 0.0212(7) 0.0155(6) -0.0021(5) -0.0037(5) 0.0034(6)
N3 0.0172(9) 0.0297(11) 0.0143(9) 0 0.0009(7) 0
O2 0.0163(8) 0.0554(12) 0.0237(9) 0 0.0041(7) 0
O3 0.0293(6) 0.0290(6) 0.0181(6) -0.0006(5) -0.0009(5) -0.0024(5)
O4 0.0298(6) 0.0249(6) 0.0220(6) -0.0073(5) 0.0015(5) -0.0014(5)
O5 0.0237(6) 0.0309(6) 0.0199(6) -0.0035(5) -0.0009(5) -0.0029(5)
K1 0.0213(2) 0.0203(2) 0.0158(2) -0.00282(17) 0.00086(17) 0.00029(19)
Co1 0.01418(14) 0.01789(15) 0.01165(13) 0 -0.00011(11) 0
O1A 0.036(2) 0.0289(19) 0.0275(16) -0.0046(14) 0.0000(17) 0.0115(17)
O1B 0.0302(19) 0.0231(17) 0.0268(16) -0.0067(13) -0.0024(16) 0.0057(15)

loop_
_atom_type_symbol
_atom_type_description
_atom_type_scat_dispersion_real
_atom_type_scat_dispersion_imag
_atom_type_scat_source
C C 0.0033 0.0016 'International Tables Vol C Tables 4.2.6.8 and 6.1.1.4'
H H 0 0 'International Tables Vol C Tables 4.2.6.8 and 6.1.1.4'
N N 0.0061 0.0033 'International Tables Vol C Tables 4.2.6.8 and 6.1.1.4'
O O 0.0106 0.006 'International Tables Vol C Tables 4.2.6.8 and 6.1.1.4'
K K 0.2009 0.2494 'International Tables Vol C Tables 4.2.6.8 and 6.1.1.4'
Co Co 0.3494 0.9721 'International Tables Vol C Tables 4.2.6.8 and 6.1.1.4'

loop_
_geom_angle_atom_site_label_1
_geom_angle_atom_site_label_2
_geom_angle_atom_site_label_3
_geom_angle
_geom_angle_site_symmetry_1
_geom_angle_site_symmetry_3
C2 C1 N1 113.1(2) . .
C2 C1 C1 140.87(14) . 7_575
N1 C1 C1 50.59(13) . 7_575
C2 C1 H1A 109 . .
N1 C1 H1A 109 . .
C1 C1 H1A 60.4 7_575 .
C2 C1 H1B 109 . .
N1 C1 H1B 109 . .
C1 C1 H1B 110.1 7_575 .
H1A C1 H1B 107.8 . .
C2 C1 H1B2 104.1 . .
N1 C1 H1B2 98.9 . .
C1 C1 H1B2 113.1 7_575 .
H1A C1 H1B2 122.6 . .
N1 C1 H2C 140.2 . .
C1 C1 H2C 127.7 7_575 .
H1A C1 H2C 74.3 . .
H1B C1 H2C 107.3 . .
H1B2 C1 H2C 112.6 . .
N1 C1B C2 112.3(2) . .
C2 C1B C6 141.0(2) . .
N1 C1B H1B1 109.1 . .
C2 C1B H1B1 109.5 . .
N1 C1B H1B2 109.1 . .
C2 C1B H1B2 108.9 . .
C6 C1B H1B2 110.1 . .
H1B1 C1B H1B2 107.9 . .
N1 C1B H2B 137.6 . .
C6 C1B H2B 125.8 . .
H1B1 C1B H2B 75.2 . .
H1B2 C1B H2B 109.2 . .
N1 C1B H6B 83.9 . .
C2 C1B H6B 126.1 . .
H1B2 C1B H6B 113.3 . .
H2B C1B H6B 97.1 . .
N2 C2 C1 111.97(17) . .
N2 C2 C1B 112.24(17) . .
N2 C2 H2C 109.4 . .
C1 C2 H2C 75.6 . .
C1B C2 H2C 109.4 . .
N2 C2 H2D 108.9 . .
C1 C2 H2D 134.9 . .
C1B C2 H2D 108.9 . .
H2C C2 H2D 107.9 . .
N2 C2 H2A 109 . .
C1 C2 H2A 109 . .
C1B C2 H2A 134.5 . .
H2D C2 H2A 73.8 . .
N2 C2 H2B 109.4 . .
C1 C2 H2B 109.5 . .
C1B C2 H2B 75.5 . .
H2C C2 H2B 134.9 . .
H2A C2 H2B 107.9 . .
O1B C3 N2 125.3(3) . .
O1A C3 N2 124.0(3) . .
O1B C3 C4 117.1(3) . .
O1A C3 C4 117.8(3) . .
N2 C3 C4 116.59(15) . .
C5 C4 C3 111.74(16) . .
C5 C4 H4A 109.3 . .
C3 C4 H4A 109.3 . .
C5 C4 H4B 109.3 . .
C3 C4 H4B 109.3 . .
H4A C4 H4B 107.9 . .
C4 C5 H5A 109.5 . .
C4 C5 H5B 109.5 . .
H5A C5 H5B 109.5 . .
C4 C5 H5C 109.5 . .
H5A C5 H5C 109.5 . .
H5B C5 H5C 109.5 . .
N1 C6 C7 110.5(2) . .
C6 C6 C1B 118.49(15) 7_575 .
C7 C6 C1B 141.7(2) . .
C6 C6 H1B1 151.1 7_575 .
N1 C6 H1B1 82.8 . .
C7 C6 H1B1 130.7 . .
C6 C6 H6A 73 7_575 .
N1 C6 H6A 109.5 . .
C7 C6 H6A 109.5 . .
C1B C6 H6A 108.6 . .
H1B1 C6 H6A 109.8 . .
C6 C6 H6B 178.8 7_575 .
N1 C6 H6B 109.6 . .
C7 C6 H6B 109.6 . .
H6A C6 H6B 108.1 . .
N3 C7 C6 111.28(19) . 7_575
N3 C7 C6 111.28(19) . .
N3 C7 H7A 109.3 . .
C6 C7 H7A 136.5 7_575 .
C6 C7 H7A 109.3 . .
N3 C7 H7B 109.4 . .
C6 C7 H7B 72.3 7_575 .
C6 C7 H7B 109.5 . .
H7A C7 H7B 108 . .
O2 C8 N3 124.8(2) . .
O2 C8 C9 120.4(2) . .
N3 C8 C9 114.80(19) . .
C10 C9 C8 113.5(2) . .
C10 C9 C8 113.5(2) 7_575 .
C10 C9 H9A 108.9 . .
C10 C9 H9A 88.2 7_575 .
C8 C9 H9A 108.9 . .
C10 C9 H9B 108.9 . .
C10 C9 H9B 126.4 7_575 .
C8 C9 H9B 108.9 . .
H9A C9 H9B 107.7 . .
C9 C10 H10A 109.5 . .
C9 C10 H10B 109.5 . .
H10A C10 H10B 109.5 . .
C9 C10 H10C 109.5 . .
H10A C10 H10C 109.5 . .
H10B C10 H10C 109.5 . .
O3 C11 C16 109.32(16) 5_765 .
O3 C11 H11A 109.8 5_765 .
C16 C11 H11A 109.8 . .
O3 C11 H11B 109.8 5_765 .
C16 C11 H11B 109.8 . .
H11A C11 H11B 108.3 . .
O3 C12 C13 108.44(13) . .
O3 C12 H12A 110 . .
C13 C12 H12A 110 . .
O3 C12 H12B 110 . .
C13 C12 H12B 110 . .
H12A C12 H12B 108.4 . .
O4 C13 C12 108.04(13) . .
O4 C13 H13A 110.1 . .
C12 C13 H13A 110.1 . .
O4 C13 H13B 110.1 . .
C12 C13 H13B 110.1 . .
H13A C13 H13B 108.4 . .
O4 C14 C15 107.50(14) . .
O4 C14 H14A 110.2 . .
C15 C14 H14A 110.2 . .
O4 C14 H14B 110.2 . .
C15 C14 H14B 110.2 . .
H14A C14 H14B 108.5 . .
O5 C15 C14 108.74(14) . .
O5 C15 H15A 109.9 . .
C14 C15 H15A 109.9 . .
O5 C15 H15B 109.9 . .
C14 C15 H15B 109.9 . .
H15A C15 H15B 108.3 . .
O5 C16 C11 108.91(16) . .
C11 C16 K1 80.08(10) . .
O5 C16 H16A 109.9 . .
C11 C16 H16A 109.9 . .
K1 C16 H16A 85 . .
O5 C16 H16B 109.9 . .
C11 C16 H16B 109.9 . .
K1 C16 H16B 158.2 . .
H16A C16 H16B 108.3 . .
C1B N1 C1B 142.2(3) . 7_575
C1B N1 C6 75.54(18) . .
C1B N1 C6 114.1(2) 7_575 .
C1B N1 C6 114.1(2) . 7_575
C1B N1 C6 75.54(18) 7_575 7_575
C1B N1 C1 114.0(2) . 7_575
C6 N1 C1 143.9(2) . 7_575
C6 N1 C1 111.47(19) 7_575 7_575
C1B N1 C1 114.0(2) 7_575 .
C6 N1 C1 111.47(18) . .
C6 N1 C1 143.9(2) 7_575 .
C1 N1 C1 78.8(3) 7_575 .
C1B N1 Co1 105.87(14) . .
C1B N1 Co1 105.87(14) 7_575 .
C6 N1 Co1 106.04(15) . .
C6 N1 Co1 106.04(15) 7_575 .
C1 N1 Co1 104.37(14) 7_575 .
C1 N1 Co1 104.37(14) . .
C3 N2 C2 115.13(14) . .
C3 N2 Co1 132.57(11) . .
C2 N2 Co1 112.19(10) . .
C8 N3 C7 114.29(18) . .
C8 N3 Co1 132.44(16) . .
C7 N3 Co1 113.28(14) . .
C11 O3 C12 112.24(14) 5_765 .
C11 O3 K1 108.91(10) 5_765 .
C12 O3 K1 112.79(10) . .
C13 O4 C14 113.41(13) . .
C13 O4 K1 117.56(9) . .
C14 O4 K1 112.92(9) . .
C16 O5 C15 111.28(13) . .
C16 O5 K1 109.19(10) . .
C15 O5 K1 115.29(10) . .
O1A K1 O1A 180 5_765 .
O1A K1 O1B 10.15(13) 5_765 5_765
O1A K1 O1B 169.85(13) . 5_765
O1A K1 O1B 169.85(13) 5_765 .
O1B K1 O1B 180 5_765 .
O1A K1 O5 88.96(10) 5_765 .
O1A K1 O5 91.04(10) . .
O1B K1 O5 79.24(9) 5_765 .
O1B K1 O5 100.76(9) . .
O1A K1 O5 91.04(10) 5_765 5_765
O1A K1 O5 88.96(10) . 5_765
O1B K1 O5 100.76(9) 5_765 5_765
O1B K1 O5 79.24(9) . 5_765
O5 K1 O5 180 . 5_765
O1A K1 O3 86.87(11) 5_765 .
O1A K1 O3 93.13(11) . .
O1B K1 O3 93.93(11) 5_765 .
O1B K1 O3 86.07(11) . .
O5 K1 O3 117.25(3) . .
O5 K1 O3 62.75(3) 5_765 .
O1A K1 O3 93.13(11) 5_765 5_765
O1A K1 O3 86.87(11) . 5_765
O1B K1 O3 86.07(11) 5_765 5_765
O1B K1 O3 93.93(11) . 5_765
O5 K1 O3 62.75(3) . 5_765
O5 K1 O3 117.25(3) 5_765 5_765
O3 K1 O3 180.00(5) . 5_765
O1A K1 O4 107.03(13) 5_765 5_765
O1A K1 O4 72.97(13) . 5_765
O1B K1 O4 109.27(12) 5_765 5_765
O1B K1 O4 70.73(12) . 5_765
O5 K1 O4 119.86(3) . 5_765
O5 K1 O4 60.14(3) 5_765 5_765
O3 K1 O4 121.10(3) . 5_765
O1A K1 O4 72.97(13) 5_765 .
O1A K1 O4 107.03(13) . .
O1B K1 O4 70.73(12) 5_765 .
O1B K1 O4 109.27(12) . .
O5 K1 O4 60.14(3) . .
O5 K1 O4 119.86(3) 5_765 .
O3 K1 O4 58.90(3) . .
O3 K1 O4 121.10(3) 5_765 .
O4 K1 O4 180.00(5) 5_765 .
O1A K1 C16 82.35(10) 5_765 .
O1A K1 C16 97.65(10) . .
O1B K1 C16 72.24(10) 5_765 .
O1B K1 C16 107.76(10) . .
O5 K1 C16 157.61(4) 5_765 .
O3 K1 C16 137.53(4) . .
O4 K1 C16 101.31(4) 5_765 .
O4 K1 C16 78.69(4) . .
O1A K1 C16 97.65(10) 5_765 5_765
O1A K1 C16 82.35(10) . 5_765
O1B K1 C16 107.76(10) 5_765 5_765
O1B K1 C16 72.24(10) . 5_765
O5 K1 C16 157.61(4) . 5_765
O3 K1 C16 137.53(4) 5_765 5_765
O4 K1 C16 78.69(4) 5_765 5_765
O4 K1 C16 101.31(4) . 5_765
C16 K1 C16 180 . 5_765
N2 Co1 N2 118.46(8) . 7_575
N2 Co1 N3 119.80(4) . .
N2 Co1 N3 119.80(4) 7_575 .
N2 Co1 N1 85.68(4) . .
N2 Co1 N1 85.68(4) 7_575 .
N3 Co1 N1 84.73(7) . .
C3 O1A K1 153.5(4) . .
C3 O1B K1 148.9(3) . .

loop_
_geom_bond_atom_site_label_1
_geom_bond_atom_site_label_2
_geom_bond_distance
_geom_bond_site_symmetry_2
C1 C2 1.465(3) .
C1 N1 1.487(3) .
C1 H1A 0.99 .
C1 H1B 0.99 .
C1B N1 1.452(3) .
C1B C2 1.514(3) .
C1B H1B1 0.97 .
C1B H1B2 0.97 .
C2 N2 1.462(2) .
C2 H2C 0.97 .
C2 H2D 0.97 .
C2 H2A 0.97 .
C2 H2B 0.97 .
C3 O1B 1.238(5) .
C3 O1A 1.275(5) .
C3 N2 1.327(2) .
C3 C4 1.513(2) .
C4 C5 1.492(3) .
C4 H4A 0.99 .
C4 H4B 0.99 .
C5 H5A 0.98 .
C5 H5B 0.98 .
C5 H5C 0.98 .
C6 C6 1.033(7) 7_575
C6 N1 1.484(3) .
C6 C7 1.509(4) .
C6 H6A 0.97 .
C6 H6B 0.97 .
C7 N3 1.464(3) .
C7 C6 1.509(4) 7_575
C7 H7A 0.97 .
C7 H7B 0.97 .
C8 O2 1.237(3) .
C8 N3 1.337(3) .
C8 C9 1.521(3) .
C9 C10 1.513(4) .
C9 C10 1.513(4) 7_575
C9 H9A 0.99 .
C9 H9B 0.99 .
C10 H10A 0.98 .
C10 H10B 0.98 .
C10 H10C 0.98 .
C11 O3 1.417(2) 5_765
C11 C16 1.499(3) .
C11 H11A 0.99 .
C11 H11B 0.99 .
C12 O3 1.4218(19) .
C12 C13 1.501(3) .
C12 H12A 0.99 .
C12 H12B 0.99 .
C13 O4 1.412(2) .
C13 H13A 0.99 .
C13 H13B 0.99 .
C14 O4 1.420(2) .
C14 C15 1.497(2) .
C14 H14A 0.99 .
C14 H14B 0.99 .
C15 O5 1.4203(19) .
C15 H15A 0.99 .
C15 H15B 0.99 .
C16 O5 1.413(2) .
C16 K1 3.5027(19) .
C16 H16A 0.99 .
C16 H16B 0.99 .
N1 C1B 1.452(3) 7_575
N1 C6 1.484(3) 7_575
N1 C1 1.487(3) 7_575
N1 Co1 2.0877(18) .
N2 Co1 1.9579(13) .
N3 Co1 1.9593(18) .
O3 C11 1.417(2) 5_765
O3 K1 2.8441(11) .
O4 K1 2.8472(11) .
O5 K1 2.7742(12) .
K1 O1A 2.664(5) 5_765
K1 O1A 2.664(5) .
K1 O1B 2.734(5) 5_765
K1 O1B 2.734(5) .
K1 O5 2.7742(12) 5_765
K1 O3 2.8441(11) 5_765
K1 O4 2.8472(11) 5_765
K1 C16 3.5027(19) 5_765
Co1 N2 1.9579(13) 7_575
